data_7208027
loop_
_publ_author_name
'Lin, Cheng-Huei'
'Hsu, Che-Wei'
'Liao, Jia-Ling'
'Cheng, Yi-Ming'
'Chi, Yun'
'Lin, Tsung-Yi'
'Chung, Min-Wen'
'Chou, Pi-Tai'
'Lee, Gene-Hsiang'
'Chang, Chih-Hao'
'Shih, Chin-Yao'
'Ho, Chi-Lung'

_publ_section_title
;
 Phosphorescent OLEDs assembled using Os(ii) phosphors and a bipolar host
 material consisting of both carbazole and dibenzophosphole oxide
;
_journal_issue 21
_journal_name_full 'Journal of Materials Chemistry'
_journal_page_first 10684
_journal_paper_doi 10.1039/c2jm16674g
_journal_volume 22
_journal_year 2012
_chemical_formula_sum 'C30 H20 N O P'
_chemical_formula_weight 441.44
_chemical_name_systematic
;
?
;
_space_group_IT_number 61
_symmetry_cell_setting orthorhombic
_symmetry_space_group_name_Hall '-P 2ac 2ab'
_symmetry_space_group_name_H-M 'P b c a'
_atom_sites_solution_hydrogens geom
_atom_sites_solution_primary direct
_atom_sites_solution_secondary difmap
_audit_creation_method SHELXL-97
_cell_angle_alpha 90.00
_cell_angle_beta 90.00
_cell_angle_gamma 90.00
_cell_formula_units_Z 8
_cell_length_a 8.1571(4)
_cell_length_b 16.5407(9)
_cell_length_c 33.1095(18)
_cell_measurement_reflns_used 2600
_cell_measurement_temperature 150(2)
_cell_measurement_theta_max 20.46
_cell_measurement_theta_min 2.46
_cell_volume 4467.3(4)
_computing_cell_refinement 'Bruker SAINT'
_computing_data_collection 'Bruker SMART'
_computing_data_reduction 'Bruker SAINT'
_computing_molecular_graphics 'Bruker SHELXTL'
_computing_publication_material 'Bruker SHELXTL'
_computing_structure_refinement 'SHELXL-97 (Sheldrick, 1997)'
_computing_structure_solution 'SHELXS-97 (Sheldrick, 1990)'
_diffrn_ambient_temperature 150(2)
_diffrn_measured_fraction_theta_full 1.000
_diffrn_measured_fraction_theta_max 1.000
_diffrn_measurement_device_type 'BRUKER SMART APEXCCD area detector'
_diffrn_measurement_method 'omega scans'
_diffrn_radiation_monochromator graphite
_diffrn_radiation_source 'fine-focus sealed tube'
_diffrn_radiation_type MoK\a
_diffrn_radiation_wavelength 0.71073
_diffrn_reflns_av_R_equivalents 0.0844
_diffrn_reflns_av_sigmaI/netI 0.0467
_diffrn_reflns_limit_h_max 10
_diffrn_reflns_limit_h_min -10
_diffrn_reflns_limit_k_max 21
_diffrn_reflns_limit_k_min -21
_diffrn_reflns_limit_l_max 41
_diffrn_reflns_limit_l_min -43
_diffrn_reflns_number 32581
_diffrn_reflns_theta_full 27.50
_diffrn_reflns_theta_max 27.50
_diffrn_reflns_theta_min 1.23
_exptl_absorpt_coefficient_mu 0.147
_exptl_absorpt_correction_T_max 0.9812
_exptl_absorpt_correction_T_min 0.9302
_exptl_absorpt_correction_type multi-scan
_exptl_crystal_colour colorless
_exptl_crystal_density_diffrn 1.313
_exptl_crystal_density_meas ?
_exptl_crystal_density_method 'not measured'
_exptl_crystal_description needle
_exptl_crystal_F_000 1840
_exptl_crystal_size_max 0.50
_exptl_crystal_size_mid 0.18
_exptl_crystal_size_min 0.13
_refine_diff_density_max 0.397
_refine_diff_density_min -0.402
_refine_diff_density_rms 0.072
_refine_ls_extinction_method none
_refine_ls_goodness_of_fit_ref 1.112
_refine_ls_hydrogen_treatment constr
_refine_ls_matrix_type full
_refine_ls_number_parameters 298
_refine_ls_number_reflns 5142
_refine_ls_number_restraints 0
_refine_ls_restrained_S_all 1.112
_refine_ls_R_factor_all 0.0779
_refine_ls_R_factor_gt 0.0548
_refine_ls_shift/su_max 0.001
_refine_ls_shift/su_mean 0.000
_refine_ls_structure_factor_coef Fsqd
_refine_ls_weighting_details 'calc w=1/[\s^2^(Fo^2^)+(0.0652P)^2^+1.1526P] where P=(Fo^2^+2Fc^2^)/3'
_refine_ls_weighting_scheme calc
_refine_ls_wR_factor_gt 0.1239
_refine_ls_wR_factor_ref 0.1413
_reflns_number_gt 4002
_reflns_number_total 5142
_reflns_threshold_expression >2sigma(I)
_cod_data_source_file c2jm16674g.txt
_cod_data_source_block CzPhO
_cod_depositor_comments
;
The following automatic conversions were performed:

'_symmetry_cell_setting' value 'Orthorhombic' changed to
'orthorhombic' according to
/home/saulius/struct/CIF-dictionaries/cif_core.dic dictionary named
'cif_core.dic' version 2.4.1 from 2010-06-29.

Automatic conversion script
Id: cif_fix_values 1715 2011-07-08 13:25:40Z adriana 

The following automatic conversions were performed:

'_exptl_crystal_density_meas' value 'not_measured' was changed to '?'
- the value is perceived as not measured.

Automatic conversion script
Id: cif_fix_values 3008 2015-01-20 13:52:24Z robertas 
;
_cod_original_sg_symbol_H-M Pbca
_cod_database_code 7208027

loop_
_symmetry_equiv_pos_as_xyz
'x, y, z'
'-x+1/2, -y, z+1/2'
'-x, y+1/2, -z+1/2'
'x+1/2, -y+1/2, -z'
'-x, -y, -z'
'x-1/2, y, -z-1/2'
'x, -y-1/2, z-1/2'
'-x-1/2, y-1/2, z'

loop_
_atom_site_label
_atom_site_type_symbol
_atom_site_fract_x
_atom_site_fract_y
_atom_site_fract_z
_atom_site_U_iso_or_equiv
_atom_site_adp_type
_atom_site_occupancy
_atom_site_symmetry_multiplicity
_atom_site_calc_flag
_atom_site_refinement_flags
P1 P 0.32274(6) 0.84184(3) 0.427510(16) 0.01906(15) Uani 1 1 d .
O1 O 0.16189(17) 0.87270(10) 0.41334(5) 0.0279(4) Uani 1 1 d .
N1 N 0.8745(2) 0.99656(10) 0.33562(5) 0.0213(4) Uani 1 1 d .
C1 C 0.4909(2) 0.88803(12) 0.40076(6) 0.0197(4) Uani 1 1 d .
C2 C 0.6537(2) 0.87531(13) 0.41212(7) 0.0231(5) Uani 1 1 d .
H2 H 0.6777 0.8413 0.4345 0.028 Uiso 1 1 calc R
C3 C 0.7807(2) 0.91187(13) 0.39110(6) 0.0219(4) Uani 1 1 d .
H3 H 0.8911 0.9042 0.3993 0.026 Uiso 1 1 calc R
C4 C 0.7446(2) 0.95987(12) 0.35787(6) 0.0205(4) Uani 1 1 d .
C5 C 0.5832(2) 0.97214(13) 0.34591(6) 0.0232(5) Uani 1 1 d .
H5 H 0.5598 1.0047 0.3230 0.028 Uiso 1 1 calc R
C6 C 0.4567(2) 0.93681(13) 0.36741(6) 0.0227(5) Uani 1 1 d .
H6 H 0.3463 0.9458 0.3595 0.027 Uiso 1 1 calc R
C7 C 0.3555(2) 0.73393(13) 0.42736(7) 0.0246(5) Uani 1 1 d .
C8 C 0.3420(3) 0.67996(16) 0.39546(8) 0.0372(6) Uani 1 1 d .
H8 H 0.3171 0.6986 0.3690 0.045 Uiso 1 1 calc R
C9 C 0.3657(3) 0.59797(17) 0.40297(10) 0.0496(8) Uani 1 1 d .
H9 H 0.3543 0.5601 0.3816 0.060 Uiso 1 1 calc R
C10 C 0.4055(3) 0.57144(16) 0.44114(11) 0.0518(8) Uani 1 1 d .
H10 H 0.4221 0.5153 0.4456 0.062 Uiso 1 1 calc R
C11 C 0.4219(3) 0.62497(15) 0.47323(9) 0.0404(7) Uani 1 1 d .
H11 H 0.4500 0.6060 0.4994 0.049 Uiso 1 1 calc R
C12 C 0.3961(3) 0.70718(13) 0.46620(7) 0.0265(5) Uani 1 1 d .
C13 C 0.4035(2) 0.77272(13) 0.49664(7) 0.0238(5) Uani 1 1 d .
C14 C 0.4429(3) 0.76559(16) 0.53731(7) 0.0332(6) Uani 1 1 d .
H14 H 0.4700 0.7144 0.5485 0.040 Uiso 1 1 calc R
C15 C 0.4422(3) 0.83401(18) 0.56134(8) 0.0394(6) Uani 1 1 d .
H15 H 0.4701 0.8293 0.5891 0.047 Uiso 1 1 calc R
C16 C 0.4020(3) 0.90856(17) 0.54595(7) 0.0388(6) Uani 1 1 d .
H16 H 0.4005 0.9545 0.5632 0.047 Uiso 1 1 calc R
C17 C 0.3635(3) 0.91712(14) 0.50522(7) 0.0292(5) Uani 1 1 d .
H17 H 0.3366 0.9686 0.4944 0.035 Uiso 1 1 calc R
C18 C 0.3651(2) 0.84909(12) 0.48065(6) 0.0205(4) Uani 1 1 d .
C19 C 1.0024(2) 0.95471(13) 0.31690(6) 0.0197(4) Uani 1 1 d .
C20 C 1.0449(3) 0.87361(13) 0.31921(6) 0.0238(5) Uani 1 1 d .
H20 H 0.9873 0.8374 0.3364 0.029 Uiso 1 1 calc R
C21 C 1.1747(3) 0.84753(14) 0.29557(7) 0.0295(5) Uani 1 1 d .
H21 H 1.2053 0.7921 0.2963 0.035 Uiso 1 1 calc R
C22 C 1.2617(3) 0.90036(16) 0.27065(7) 0.0351(6) Uani 1 1 d .
H22 H 1.3496 0.8805 0.2546 0.042 Uiso 1 1 calc R
C23 C 1.2209(3) 0.98132(15) 0.26912(6) 0.0302(5) Uani 1 1 d .
H23 H 1.2814 1.0174 0.2525 0.036 Uiso 1 1 calc R
C24 C 1.0901(2) 1.00937(13) 0.29220(6) 0.0223(5) Uani 1 1 d .
C25 C 1.0129(2) 1.08737(13) 0.29647(6) 0.0228(4) Uani 1 1 d .
C26 C 1.0449(3) 1.16386(14) 0.28019(7) 0.0307(5) Uani 1 1 d .
H26 H 1.1324 1.1717 0.2617 0.037 Uiso 1 1 calc R
C27 C 0.9464(3) 1.22769(15) 0.29169(8) 0.0378(6) Uani 1 1 d .
H27 H 0.9665 1.2800 0.2809 0.045 Uiso 1 1 calc R
C28 C 0.8186(3) 1.21677(15) 0.31874(8) 0.0381(6) Uani 1 1 d .
H28 H 0.7543 1.2621 0.3265 0.046 Uiso 1 1 calc R
C29 C 0.7822(3) 1.14176(14) 0.33477(7) 0.0309(5) Uani 1 1 d .
H29 H 0.6935 1.1347 0.3530 0.037 Uiso 1 1 calc R
C30 C 0.8801(3) 1.07713(13) 0.32318(6) 0.0222(4) Uani 1 1 d .

loop_
_atom_site_aniso_label
_atom_site_aniso_U_11
_atom_site_aniso_U_22
_atom_site_aniso_U_33
_atom_site_aniso_U_23
_atom_site_aniso_U_13
_atom_site_aniso_U_12
P1 0.0151(2) 0.0229(3) 0.0192(3) 0.0031(2) 0.0009(2) -0.0017(2)
O1 0.0173(7) 0.0382(9) 0.0283(8) 0.0094(7) -0.0010(6) -0.0016(6)
N1 0.0174(8) 0.0225(9) 0.0239(9) 0.0006(7) 0.0037(7) -0.0017(7)
C1 0.0149(9) 0.0226(11) 0.0216(11) -0.0005(8) 0.0020(8) -0.0011(8)
C2 0.0200(10) 0.0260(11) 0.0234(11) 0.0058(9) -0.0006(8) 0.0000(8)
C3 0.0131(9) 0.0272(11) 0.0253(11) 0.0019(9) -0.0014(8) 0.0007(8)
C4 0.0187(10) 0.0214(10) 0.0215(11) -0.0007(8) 0.0029(8) -0.0034(8)
C5 0.0219(11) 0.0271(11) 0.0206(11) 0.0052(9) -0.0004(8) -0.0003(8)
C6 0.0148(9) 0.0295(11) 0.0237(11) 0.0031(9) -0.0019(8) 0.0003(8)
C7 0.0200(10) 0.0232(11) 0.0307(12) -0.0017(9) 0.0082(9) -0.0041(8)
C8 0.0335(13) 0.0409(15) 0.0373(14) -0.0135(11) 0.0152(11) -0.0127(11)
C9 0.0483(16) 0.0335(15) 0.067(2) -0.0245(14) 0.0324(15) -0.0140(12)
C10 0.0462(16) 0.0230(13) 0.086(2) -0.0017(14) 0.0323(16) -0.0005(11)
C11 0.0357(13) 0.0256(13) 0.0601(18) 0.0119(12) 0.0156(13) 0.0052(10)
C12 0.0186(10) 0.0244(11) 0.0366(13) 0.0051(10) 0.0063(9) -0.0004(8)
C13 0.0160(9) 0.0288(12) 0.0267(11) 0.0066(9) 0.0023(8) 0.0006(8)
C14 0.0223(11) 0.0470(15) 0.0303(13) 0.0155(11) 0.0014(9) 0.0031(10)
C15 0.0284(12) 0.0684(19) 0.0214(12) 0.0016(12) -0.0020(10) -0.0031(12)
C16 0.0357(13) 0.0517(17) 0.0290(13) -0.0140(12) 0.0019(11) -0.0068(12)
C17 0.0247(11) 0.0303(12) 0.0325(13) -0.0030(10) 0.0040(9) -0.0027(9)
C18 0.0153(9) 0.0248(11) 0.0215(11) 0.0031(9) 0.0011(8) -0.0010(8)
C19 0.0151(9) 0.0272(11) 0.0168(10) -0.0028(8) -0.0019(8) -0.0029(8)
C20 0.0227(10) 0.0264(11) 0.0224(11) -0.0007(9) -0.0022(9) -0.0016(9)
C21 0.0296(11) 0.0325(13) 0.0264(12) -0.0051(10) -0.0015(10) 0.0092(10)
C22 0.0283(12) 0.0529(16) 0.0242(12) -0.0020(11) 0.0072(10) 0.0113(11)
C23 0.0253(11) 0.0470(15) 0.0185(11) 0.0055(10) 0.0055(9) 0.0002(10)
C24 0.0178(10) 0.0316(12) 0.0176(10) 0.0004(9) -0.0020(8) -0.0055(8)
C25 0.0195(10) 0.0287(12) 0.0201(10) 0.0029(9) -0.0033(8) -0.0057(8)
C26 0.0269(11) 0.0350(13) 0.0300(12) 0.0102(10) -0.0034(10) -0.0085(10)
C27 0.0369(13) 0.0305(13) 0.0461(15) 0.0146(11) -0.0098(12) -0.0093(11)
C28 0.0353(13) 0.0265(13) 0.0525(17) 0.0007(11) -0.0030(12) 0.0025(10)
C29 0.0280(12) 0.0273(12) 0.0373(14) 0.0014(10) 0.0033(10) 0.0016(10)
C30 0.0212(10) 0.0251(11) 0.0203(10) 0.0020(8) -0.0025(8) -0.0033(8)

loop_
_atom_type_symbol
_atom_type_description
_atom_type_scat_dispersion_real
_atom_type_scat_dispersion_imag
_atom_type_scat_source
C C 0.0033 0.0016 'International Tables Vol C Tables 4.2.6.8 and 6.1.1.4'
H H 0.0000 0.0000 'International Tables Vol C Tables 4.2.6.8 and 6.1.1.4'
N N 0.0061 0.0033 'International Tables Vol C Tables 4.2.6.8 and 6.1.1.4'
O O 0.0106 0.0060 'International Tables Vol C Tables 4.2.6.8 and 6.1.1.4'
P P 0.1023 0.0942 'International Tables Vol C Tables 4.2.6.8 and 6.1.1.4'

loop_
_geom_angle_atom_site_label_1
_geom_angle_atom_site_label_2
_geom_angle_atom_site_label_3
_geom_angle
O1 P1 C18 117.18(9)
O1 P1 C1 111.81(9)
C18 P1 C1 107.83(9)
O1 P1 C7 118.04(10)
C18 P1 C7 92.31(10)
C1 P1 C7 107.77(9)
C30 N1 C19 108.54(17)
C30 N1 C4 125.67(17)
C19 N1 C4 124.96(17)
C6 C1 C2 119.34(18)
C6 C1 P1 118.81(15)
C2 C1 P1 121.84(16)
C3 C2 C1 120.65(19)
C2 C3 C4 119.25(18)
C3 C4 C5 120.66(18)
C3 C4 N1 119.71(18)
C5 C4 N1 119.63(18)
C6 C5 C4 119.89(19)
C5 C6 C1 120.18(19)
C8 C7 C12 121.0(2)
C8 C7 P1 128.8(2)
C12 C7 P1 110.18(16)
C7 C8 C9 118.7(3)
C10 C9 C8 120.5(3)
C9 C10 C11 121.4(3)
C10 C11 C12 118.6(3)
C11 C12 C7 119.8(2)
C11 C12 C13 126.4(2)
C7 C12 C13 113.79(19)
C14 C13 C18 119.5(2)
C14 C13 C12 127.4(2)
C18 C13 C12 113.11(19)
C15 C14 C13 119.1(2)
C16 C15 C14 121.5(2)
C15 C16 C17 120.3(2)
C18 C17 C16 118.9(2)
C17 C18 C13 120.7(2)
C17 C18 P1 128.75(17)
C13 C18 P1 110.60(16)
C20 C19 N1 129.89(19)
C20 C19 C24 121.57(19)
N1 C19 C24 108.53(18)
C21 C20 C19 117.4(2)
C20 C21 C22 121.8(2)
C23 C22 C21 120.4(2)
C22 C23 C24 119.2(2)
C23 C24 C19 119.5(2)
C23 C24 C25 133.4(2)
C19 C24 C25 107.10(18)
C26 C25 C30 119.6(2)
C26 C25 C24 133.5(2)
C30 C25 C24 106.86(18)
C27 C26 C25 118.5(2)
C26 C27 C28 121.1(2)
C29 C28 C27 121.8(2)
C28 C29 C30 117.5(2)
C29 C30 N1 129.4(2)
C29 C30 C25 121.6(2)
N1 C30 C25 108.97(18)

loop_
_geom_bond_atom_site_label_1
_geom_bond_atom_site_label_2
_geom_bond_distance
P1 O1 1.4840(15)
P1 C18 1.797(2)
P1 C1 1.803(2)
P1 C7 1.805(2)
N1 C30 1.396(3)
N1 C19 1.397(3)
N1 C4 1.426(2)
C1 C6 1.396(3)
C1 C2 1.396(3)
C2 C3 1.387(3)
C3 C4 1.388(3)
C4 C5 1.390(3)
C5 C6 1.383(3)
C7 C8 1.387(3)
C7 C12 1.400(3)
C8 C9 1.392(4)
C9 C10 1.377(5)
C10 C11 1.390(4)
C11 C12 1.396(3)
C12 C13 1.481(3)
C13 C14 1.389(3)
C13 C18 1.405(3)
C14 C15 1.383(4)
C15 C16 1.374(4)
C16 C17 1.392(3)
C17 C18 1.389(3)
C19 C20 1.388(3)
C19 C24 1.414(3)
C20 C21 1.385(3)
C21 C22 1.396(3)
C22 C23 1.381(3)
C23 C24 1.392(3)
C24 C25 1.443(3)
C25 C26 1.400(3)
C25 C30 1.409(3)
C26 C27 1.380(3)
C27 C28 1.386(4)
C28 C29 1.382(3)
C29 C30 1.388(3)
